data_4305202
loop_
_publ_author_name
'Pavel V. Gushchin'
'Marina R. Tyan'
'Nadezhda A. Bokach'
'Mikhail D. Revenco'
'Matti Haukka'
'Meng-Jiy Wang'
'Cheng-Hsuan Lai'
'Pi-Tai Chou'
'Vadim Yu. Kukushkin'

_publ_section_title
;
Novel Tailoring Reaction for Two Adjacent Coordinated Nitriles Giving
Platinum 1,3,5-Triazapentadiene Complexes
;
_journal_name_full 'Inorganic Chemistry'
_journal_page_first 11487
_journal_page_last 11500
_journal_paper_doi 10.1021/ic702483w
_journal_volume 47
_journal_year 2008
_chemical_formula_moiety '6(C14 H13 Cl2 N3 Pt), 2(C3 H6 O), H2 O'
_chemical_formula_sum 'C90 H92 Cl12 N18 O3 Pt6'
_chemical_formula_weight 3069.76
_chemical_name_systematic
; 
 ?
;
_space_group_IT_number 14
_symmetry_cell_setting monoclinic
_symmetry_space_group_name_Hall '-P 2ybc'
_symmetry_space_group_name_H-M 'P 1 21/c 1'
_atom_sites_solution_hydrogens mixed
_atom_sites_solution_primary direct
_atom_sites_solution_secondary difmap
_audit_creation_method SHELXL-97
_cell_angle_alpha 90.00
_cell_angle_beta 103.0710(10)
_cell_angle_gamma 90.00
_cell_formula_units_Z 2
_cell_length_a 18.8625(11)
_cell_length_b 16.8259(3)
_cell_length_c 16.1677(4)
_cell_measurement_reflns_used 22063
_cell_measurement_temperature 120(2)
_cell_measurement_theta_max 27.48
_cell_measurement_theta_min 1.00
_cell_volume 4998.3(3)
_computing_cell_refinement 'Denzo/Scalepack (Otwinowski & Minor, 1997)'
_computing_data_collection 'Collect (Bruker AXS BV, 1997-2004)'
_computing_data_reduction 'Denzo/Scalepack (Otwinowski & Minor, 1997)'
_computing_molecular_graphics 'Diamond v.3.1e (Brandenburg, 2007)'
_computing_publication_material 'SHELXL-97 (Sheldrick, 1997)'
_computing_structure_refinement 'SHELXL-97 (Sheldrick, 1997)'
_computing_structure_solution 'SHELXS-97 (Sheldrick, 1997)'
_diffrn_ambient_temperature 120(2)
_diffrn_detector_area_resol_mean 9
_diffrn_measured_fraction_theta_full 0.995
_diffrn_measured_fraction_theta_max 0.995
_diffrn_measurement_device '95mm CCD camera on \k-goniostat'
_diffrn_measurement_device_type 'Nonius KappaCCD'
_diffrn_measurement_method '\f scans and \w scans with \k offset'
_diffrn_radiation_monochromator 'horizontally mounted graphite crystal'
_diffrn_radiation_source 'fine-focus sealed tube'
_diffrn_radiation_type MoK\a
_diffrn_radiation_wavelength 0.71073
_diffrn_reflns_av_R_equivalents 0.0557
_diffrn_reflns_av_sigmaI/netI 0.0359
_diffrn_reflns_limit_h_max 24
_diffrn_reflns_limit_h_min -24
_diffrn_reflns_limit_k_max 21
_diffrn_reflns_limit_k_min -21
_diffrn_reflns_limit_l_max 20
_diffrn_reflns_limit_l_min -21
_diffrn_reflns_number 90669
_diffrn_reflns_theta_full 27.49
_diffrn_reflns_theta_max 27.49
_diffrn_reflns_theta_min 3.86
_exptl_absorpt_coefficient_mu 8.742
_exptl_absorpt_correction_T_max 0.7103
_exptl_absorpt_correction_T_min 0.2725
_exptl_absorpt_correction_type multi-scan
_exptl_absorpt_process_details 'SADABS v.2.10 (Sheldrick, 2003)'
_exptl_crystal_colour orange
_exptl_crystal_density_diffrn 2.040
_exptl_crystal_density_method 'not measured'
_exptl_crystal_description needle
_exptl_crystal_F_000 2908
_exptl_crystal_size_max 0.20
_exptl_crystal_size_mid 0.05
_exptl_crystal_size_min 0.04
_refine_diff_density_max 1.719
_refine_diff_density_min -1.498
_refine_diff_density_rms 0.166
_refine_ls_extinction_method none
_refine_ls_goodness_of_fit_ref 1.182
_refine_ls_hydrogen_treatment constr
_refine_ls_matrix_type full
_refine_ls_number_parameters 588
_refine_ls_number_reflns 11421
_refine_ls_number_restraints 0
_refine_ls_restrained_S_all 1.182
_refine_ls_R_factor_all 0.0499
_refine_ls_R_factor_gt 0.0335
_refine_ls_shift/su_max 0.031
_refine_ls_shift/su_mean 0.000
_refine_ls_structure_factor_coef Fsqd
_refine_ls_weighting_details 'calc w=1/[\s^2^(Fo^2^)+(0.0000P)^2^+30.7852P] where P=(Fo^2^+2Fc^2^)/3'
_refine_ls_weighting_scheme calc
_refine_ls_wR_factor_gt 0.0644
_refine_ls_wR_factor_ref 0.0701
_reflns_number_gt 9317
_reflns_number_total 11421
_reflns_threshold_expression >2sigma(I)
_cod_data_source_file ic702483w-gushchin_3.cif
_cod_data_source_block 4
_cod_original_sg_symbol_H-M 'P 21/c'
_cod_database_code 4305202

loop_
_symmetry_equiv_pos_as_xyz
'x, y, z'
'-x, y+1/2, -z+1/2'
'-x, -y, -z'
'x, -y-1/2, z-1/2'

loop_
_atom_site_label
_atom_site_type_symbol
_atom_site_fract_x
_atom_site_fract_y
_atom_site_fract_z
_atom_site_U_iso_or_equiv
_atom_site_adp_type
_atom_site_occupancy
_atom_site_symmetry_multiplicity
_atom_site_calc_flag
_atom_site_refinement_flags
_atom_site_disorder_assembly
_atom_site_disorder_group
Pt1 Pt -0.199060(12) 0.216640(14) 0.098460(13) 0.02189(6) Uani 1 1 d . . .
Cl1 Cl -0.26556(8) 0.27137(10) 0.18851(8) 0.0322(3) Uani 1 1 d . . .
Cl2 Cl -0.13026(8) 0.13287(9) 0.19869(8) 0.0265(3) Uani 1 1 d . . .
O98 O 0.5643(3) 0.5033(4) 0.2863(4) 0.0628(16) Uani 1 1 d . . .
O99 O 0.5145(10) 0.4245(9) 0.0470(7) 0.114(7) Uani 0.50 1 d P . .
H99A H 0.4826 0.4304 0.0828 0.171 Uiso 0.50 1 d PR .. .
H99B H 0.5071 0.4639 0.0002 0.171 Uiso 0.50 1 d PR .. .
N1 N -0.1443(3) 0.1756(3) 0.0177(3) 0.0235(10) Uani 1 1 d . . .
H1N H -0.1032 0.1441 0.0389 0.035 Uiso 1 1 d R . ..
N2 N -0.2553(3) 0.2844(3) 0.0085(3) 0.0257(11) Uani 1 1 d . . .
H2N H -0.2883 0.3170 0.0245 0.039 Uiso 1 1 d R . ..
N3 N -0.2106(3) 0.2377(3) -0.1054(3) 0.0247(11) Uani 1 1 d . . .
H3N H -0.2196 0.2397 -0.1601 0.037 Uiso 1 1 d R . ..
C1 C -0.1565(3) 0.1864(4) -0.0633(3) 0.0232(12) Uani 1 1 d . . .
C2 C -0.2542(3) 0.2862(4) -0.0707(3) 0.0236(12) Uani 1 1 d . . .
C3 C -0.1120(3) 0.1460(4) -0.1155(3) 0.0249(13) Uani 1 1 d . . .
C4 C -0.0971(3) 0.1826(4) -0.1863(3) 0.0234(12) Uani 1 1 d . . .
H4 H -0.1191 0.2321 -0.2053 0.028 Uiso 1 1 calc R .. .
C5 C -0.0494(3) 0.1464(4) -0.2299(4) 0.0314(14) Uani 1 1 d . . .
H5 H -0.0392 0.1712 -0.2787 0.038 Uiso 1 1 calc R .. .
C6 C -0.0177(4) 0.0755(4) -0.2019(4) 0.0343(15) Uani 1 1 d . . .
H6 H 0.0153 0.0520 -0.2311 0.041 Uiso 1 1 calc R . ..
C7 C -0.0326(4) 0.0368(4) -0.1315(4) 0.0364(15) Uani 1 1 d . . .
H7 H -0.0100 -0.0124 -0.1127 0.044 Uiso 1 1 calc R .. .
C8 C -0.0812(3) 0.0719(4) -0.0895(4) 0.0285(13) Uani 1 1 d . . .
H8 H -0.0936 0.0454 -0.0428 0.034 Uiso 1 1 calc R .. .
C9 C -0.2985(3) 0.3462(4) -0.1284(3) 0.0237(12) Uani 1 1 d . . .
C10 C -0.2656(3) 0.3933(4) -0.1798(3) 0.0265(13) Uani 1 1 d . . .
H10 H -0.2164 0.3844 -0.1820 0.032 Uiso 1 1 calc R .. .
C11 C -0.3053(4) 0.4531(4) -0.2276(4) 0.0320(14) Uani 1 1 d . . .
H11 H -0.2830 0.4858 -0.2624 0.038 Uiso 1 1 calc R .. .
C12 C -0.3773(4) 0.4658(4) -0.2253(4) 0.0326(14) Uani 1 1 d . . .
H12 H -0.4040 0.5075 -0.2577 0.039 Uiso 1 1 calc R .. .
C13 C -0.4104(3) 0.4170(4) -0.1753(4) 0.0359(15) Uani 1 1 d . . .
H13 H -0.4602 0.4247 -0.1746 0.043 Uiso 1 1 calc R .. .
C14 C -0.3706(3) 0.3575(4) -0.1265(4) 0.0312(14) Uani 1 1 d . . .
H14 H -0.3928 0.3245 -0.0920 0.037 Uiso 1 1 calc R .. .
C96 C 0.5819(13) 0.3667(10) 0.2650(15) 0.246(15) Uani 1 1 d . . .
H96A H 0.5488 0.3433 0.2154 0.369 Uiso 1 1 calc R .. .
H96B H 0.5627 0.3576 0.3157 0.369 Uiso 1 1 calc R .. .
H96C H 0.6299 0.3418 0.2728 0.369 Uiso 1 1 calc R .. .
C97 C 0.6460(16) 0.4792(12) 0.208(2) 0.34(2) Uani 1 1 d . . .
H97A H 0.6258 0.5187 0.1644 0.510 Uiso 1 1 calc R .. .
H97B H 0.6637 0.4333 0.1812 0.510 Uiso 1 1 calc R .. .
H97C H 0.6865 0.5029 0.2494 0.510 Uiso 1 1 calc R .. .
C98 C 0.5885(6) 0.4531(8) 0.2517(7) 0.082(3) Uani 1 1 d . . .
Pt1B Pt 0.094010(12) 0.248260(13) -0.307440(13) 0.02010(6) Uani 1 1 d . . .
Cl1B Cl 0.14532(7) 0.16570(8) -0.39271(8) 0.0237(3) Uani 1 1 d . . .
Cl2B Cl 0.04210(8) 0.32966(9) -0.42033(8) 0.0250(3) Uani 1 1 d . . .
N1B N 0.0476(3) 0.3136(3) -0.2330(3) 0.0224(10) Uani 1 1 d . . .
H1M H 0.0086 0.3547 -0.2600 0.034 Uiso 1 1 d R . ..
N2B N 0.1398(3) 0.1830(3) -0.2086(3) 0.0229(10) Uani 1 1 d . . .
H2M H 0.1843 0.1518 -0.2044 0.034 Uiso 1 1 d R . ..
N3B N 0.0930(2) 0.2479(3) -0.1039(3) 0.0214(10) Uani 1 1 d . . .
H3M H 0.0896 0.2457 -0.0539 0.032 Uiso 1 1 d R . ..
C1B C 0.0513(3) 0.3056(4) -0.1523(3) 0.0224(12) Uani 1 1 d . . .
C2B C 0.1346(3) 0.1903(3) -0.1302(3) 0.0220(12) Uani 1 1 d . . .
C3B C 0.0084(3) 0.3596(3) -0.1106(3) 0.0214(12) Uani 1 1 d . . .
C4B C -0.0272(3) 0.3335(4) -0.0497(3) 0.0239(12) Uani 1 1 d . . .
H4B H -0.0194 0.2810 -0.0278 0.029 Uiso 1 1 calc R .. .
C5B C -0.0747(3) 0.3846(4) -0.0205(3) 0.0258(13) Uani 1 1 d . . .
H5B H -0.0998 0.3663 0.0206 0.031 Uiso 1 1 calc R .. .
C6B C -0.0853(3) 0.4611(4) -0.0508(4) 0.0272(13) Uani 1 1 d . . .
H6B H -0.1182 0.4953 -0.0315 0.033 Uiso 1 1 calc R .. .
C7B C -0.0475(3) 0.4884(4) -0.1100(4) 0.0277(13) Uani 1 1 d . . .
H7B H -0.0542 0.5414 -0.1303 0.033 Uiso 1 1 calc R .. .
C8B C -0.0007(3) 0.4388(4) -0.1390(3) 0.0238(12) Uani 1 1 d . . .
H8B H 0.0257 0.4581 -0.1785 0.029 Uiso 1 1 calc R .. .
C9B C 0.1770(3) 0.1363(4) -0.0634(4) 0.0235(12) Uani 1 1 d . . .
C10B C 0.1874(3) 0.0584(3) -0.0841(4) 0.0242(12) Uani 1 1 d . . .
H10B H 0.1658 0.0390 -0.1392 0.029 Uiso 1 1 calc R .. .
C11B C 0.2293(3) 0.0082(4) -0.0244(4) 0.0325(14) Uani 1 1 d . . .
H11B H 0.2365 -0.0456 -0.0385 0.039 Uiso 1 1 calc R .. .
C12B C 0.2606(4) 0.0368(4) 0.0558(4) 0.0342(15) Uani 1 1 d . . .
H12B H 0.2896 0.0027 0.0967 0.041 Uiso 1 1 calc R .. .
C13B C 0.2499(3) 0.1152(4) 0.0767(4) 0.0308(14) Uani 1 1 d . . .
H13B H 0.2712 0.1345 0.1320 0.037 Uiso 1 1 calc R .. .
C14B C 0.2080(3) 0.1652(4) 0.0171(4) 0.0256(13) Uani 1 1 d . . .
H14B H 0.2006 0.2190 0.0312 0.031 Uiso 1 1 calc R .. .
Pt1C Pt 0.376330(12) 0.271000(16) 0.241730(13) 0.02747(6) Uani 1 1 d . . .
Cl1C Cl 0.43703(9) 0.20298(12) 0.36129(9) 0.0413(4) Uani 1 1 d . . .
Cl2C Cl 0.31136(8) 0.35024(9) 0.31465(8) 0.0267(3) Uani 1 1 d . . .
N1C N 0.3264(3) 0.3246(3) 0.1371(3) 0.0273(11) Uani 1 1 d . . .
H1O H 0.3007 0.3630 0.1439 0.041 Uiso 1 1 d R . ..
N2C N 0.4324(3) 0.2084(4) 0.1758(3) 0.0361(13) Uani 1 1 d . . .
H2O H 0.4618 0.1612 0.2003 0.054 Uiso 1 1 d R . ..
N3C N 0.3890(3) 0.2682(3) 0.0430(3) 0.0276(11) Uani 1 1 d . . .
H3O H 0.3900 0.2788 -0.0127 0.041 Uiso 1 1 d R . ..
C1C C 0.3363(3) 0.3183(4) 0.0616(3) 0.0249(12) Uani 1 1 d . . .
C2C C 0.4332(3) 0.2159(4) 0.0966(4) 0.0317(15) Uani 1 1 d . . .
C3C C 0.2928(3) 0.3665(4) -0.0098(3) 0.0243(12) Uani 1 1 d . . .
C4C C 0.2709(3) 0.3342(4) -0.0912(4) 0.0280(13) Uani 1 1 d . . .
H4C H 0.2852 0.2818 -0.1019 0.034 Uiso 1 1 calc R .. .
C5C C 0.2289(3) 0.3777(4) -0.1557(4) 0.0334(15) Uani 1 1 d . . .
H5C H 0.2136 0.3551 -0.2107 0.040 Uiso 1 1 calc R .. .
C6C C 0.2086(4) 0.4555(4) -0.1406(4) 0.0364(16) Uani 1 1 d . . .
H6C H 0.1791 0.4856 -0.1851 0.044 Uiso 1 1 calc R .. .
C7C C 0.2315(4) 0.4881(4) -0.0606(4) 0.0346(15) Uani 1 1 d . . .
H7C H 0.2189 0.5413 -0.0505 0.041 Uiso 1 1 calc R .. .
C8C C 0.2729(3) 0.4438(4) 0.0051(4) 0.0311(14) Uani 1 1 d . . .
H8C H 0.2876 0.4662 0.0603 0.037 Uiso 1 1 calc R . ..
C9C C 0.4837(3) 0.1684(4) 0.0582(4) 0.0318(15) Uani 1 1 d . . .
C10C C 0.4591(4) 0.1279(5) -0.0157(5) 0.052(2) Uani 1 1 d . . .
H10C H 0.4092 0.1303 -0.0438 0.063 Uiso 1 1 calc R .. .
C11C C 0.5072(5) 0.0830(7) -0.0497(5) 0.073(3) Uani 1 1 d . . .
H11C H 0.4897 0.0528 -0.0997 0.088 Uiso 1 1 calc R .. .
C12C C 0.5798(4) 0.0820(6) -0.0117(5) 0.060(3) Uani 1 1 d . . .
H12C H 0.6129 0.0533 -0.0368 0.073 Uiso 1 1 calc R .. .
C13C C 0.6048(4) 0.1229(5) 0.0632(4) 0.0462(19) Uani 1 1 d . . .
H13C H 0.6550 0.1208 0.0907 0.055 Uiso 1 1 calc R .. .
C14C C 0.5573(4) 0.1668(4) 0.0985(4) 0.0370(16) Uani 1 1 d . . .
H14C H 0.5745 0.1955 0.1496 0.044 Uiso 1 1 calc R .. .

loop_
_atom_site_aniso_label
_atom_site_aniso_U_11
_atom_site_aniso_U_22
_atom_site_aniso_U_33
_atom_site_aniso_U_23
_atom_site_aniso_U_13
_atom_site_aniso_U_12
Pt1 0.02404(11) 0.02873(13) 0.01351(10) 0.00009(8) 0.00553(8) 0.00086(9)
Cl1 0.0310(8) 0.0502(10) 0.0163(6) -0.0012(6) 0.0070(5) 0.0104(7)
Cl2 0.0299(8) 0.0320(8) 0.0178(6) 0.0028(5) 0.0057(5) 0.0022(6)
O98 0.064(4) 0.070(4) 0.051(3) 0.013(3) 0.004(3) -0.005(3)
O99 0.199(18) 0.116(13) 0.034(6) -0.049(7) 0.042(8) -0.114(13)
N1 0.022(2) 0.028(3) 0.021(2) 0.002(2) 0.0040(19) 0.000(2)
N2 0.021(2) 0.032(3) 0.026(3) -0.001(2) 0.0073(19) 0.003(2)
N3 0.032(3) 0.030(3) 0.014(2) -0.0013(19) 0.0069(19) -0.002(2)
C1 0.023(3) 0.027(3) 0.019(3) 0.001(2) 0.006(2) -0.005(2)
C2 0.015(3) 0.034(3) 0.022(3) -0.002(2) 0.005(2) -0.002(2)
C3 0.030(3) 0.027(3) 0.017(3) -0.006(2) 0.005(2) -0.006(3)
C4 0.022(3) 0.030(3) 0.018(3) -0.003(2) 0.006(2) -0.003(2)
C5 0.036(4) 0.038(4) 0.023(3) -0.007(3) 0.012(3) -0.009(3)
C6 0.035(4) 0.035(4) 0.038(4) -0.020(3) 0.020(3) -0.009(3)
C7 0.046(4) 0.026(4) 0.040(4) -0.009(3) 0.017(3) -0.001(3)
C8 0.036(4) 0.028(3) 0.024(3) 0.000(2) 0.012(3) -0.003(3)
C9 0.021(3) 0.032(3) 0.017(3) 0.002(2) 0.003(2) -0.002(2)
C10 0.030(3) 0.031(3) 0.018(3) -0.001(2) 0.006(2) 0.001(3)
C11 0.040(4) 0.031(4) 0.024(3) 0.004(3) 0.006(3) -0.002(3)
C12 0.032(4) 0.033(4) 0.030(3) 0.008(3) -0.001(3) 0.006(3)
C13 0.023(3) 0.046(4) 0.037(4) 0.005(3) 0.003(3) 0.003(3)
C14 0.028(3) 0.040(4) 0.025(3) 0.007(3) 0.006(2) 0.000(3)
C96 0.36(3) 0.135(15) 0.36(3) -0.140(18) 0.33(3) -0.135(18)
C97 0.45(4) 0.122(16) 0.63(5) 0.01(2) 0.50(5) 0.00(2)
C98 0.064(7) 0.105(10) 0.093(8) 0.004(7) 0.051(6) 0.008(6)
Pt1B 0.02268(11) 0.02327(12) 0.01630(10) -0.00165(8) 0.00847(8) -0.00058(9)
Cl1B 0.0263(7) 0.0266(7) 0.0218(6) -0.0039(5) 0.0127(5) -0.0025(6)
Cl2B 0.0293(7) 0.0288(8) 0.0177(6) 0.0008(5) 0.0068(5) 0.0012(6)
N1B 0.027(3) 0.023(3) 0.019(2) -0.0027(19) 0.0079(19) 0.002(2)
N2B 0.024(2) 0.027(3) 0.021(2) -0.0025(19) 0.0097(19) -0.001(2)
N3B 0.026(2) 0.025(3) 0.016(2) 0.0007(19) 0.0121(18) 0.005(2)
C1B 0.023(3) 0.023(3) 0.024(3) -0.004(2) 0.011(2) -0.003(2)
C2B 0.025(3) 0.021(3) 0.022(3) 0.000(2) 0.009(2) -0.003(2)
C3B 0.026(3) 0.025(3) 0.016(3) -0.003(2) 0.008(2) 0.002(2)
C4B 0.026(3) 0.028(3) 0.019(3) -0.004(2) 0.006(2) -0.001(2)
C5B 0.028(3) 0.032(3) 0.019(3) -0.001(2) 0.008(2) -0.002(3)
C6B 0.023(3) 0.033(4) 0.027(3) -0.007(3) 0.009(2) 0.004(3)
C7B 0.032(3) 0.024(3) 0.025(3) -0.001(2) 0.002(2) 0.003(3)
C8B 0.030(3) 0.027(3) 0.016(3) 0.000(2) 0.007(2) 0.003(2)
C9B 0.020(3) 0.029(3) 0.025(3) 0.003(2) 0.012(2) -0.001(2)
C10B 0.023(3) 0.023(3) 0.030(3) -0.002(2) 0.014(2) 0.000(2)
C11B 0.030(3) 0.031(4) 0.041(4) 0.003(3) 0.017(3) 0.006(3)
C12B 0.031(3) 0.038(4) 0.034(4) 0.009(3) 0.010(3) 0.012(3)
C13B 0.029(3) 0.039(4) 0.025(3) 0.004(3) 0.008(3) 0.007(3)
C14B 0.028(3) 0.027(3) 0.024(3) 0.001(2) 0.011(2) 0.005(3)
Pt1C 0.02421(12) 0.04347(15) 0.01709(11) 0.00326(9) 0.00962(8) 0.00826(10)
Cl1C 0.0397(9) 0.0663(12) 0.0212(7) 0.0115(7) 0.0143(6) 0.0235(8)
Cl2C 0.0261(7) 0.0356(8) 0.0212(7) 0.0000(6) 0.0111(5) 0.0027(6)
N1C 0.024(3) 0.039(3) 0.021(2) 0.000(2) 0.011(2) 0.007(2)
N2C 0.035(3) 0.050(4) 0.025(3) 0.008(2) 0.011(2) 0.017(3)
N3C 0.024(3) 0.044(3) 0.014(2) 0.000(2) 0.0042(18) 0.006(2)
C1C 0.022(3) 0.032(3) 0.023(3) 0.001(2) 0.009(2) 0.001(2)
C2C 0.024(3) 0.052(4) 0.021(3) -0.001(3) 0.009(2) 0.009(3)
C3C 0.024(3) 0.032(3) 0.019(3) 0.001(2) 0.010(2) -0.001(2)
C4C 0.028(3) 0.034(4) 0.024(3) -0.001(2) 0.009(2) -0.003(3)
C5C 0.032(4) 0.044(4) 0.024(3) -0.003(3) 0.006(3) -0.002(3)
C6C 0.032(4) 0.047(4) 0.028(3) 0.012(3) 0.002(3) 0.001(3)
C7C 0.037(4) 0.036(4) 0.034(4) 0.006(3) 0.015(3) 0.007(3)
C8C 0.028(3) 0.042(4) 0.025(3) 0.000(3) 0.009(2) 0.005(3)
C9C 0.030(3) 0.048(4) 0.019(3) 0.000(3) 0.008(2) 0.011(3)
C10C 0.031(4) 0.087(6) 0.037(4) -0.015(4) 0.003(3) 0.026(4)
C11C 0.045(5) 0.116(9) 0.049(5) -0.042(5) -0.008(4) 0.035(5)
C12C 0.033(4) 0.104(7) 0.042(4) -0.026(4) 0.004(3) 0.032(4)
C13C 0.023(3) 0.080(6) 0.036(4) -0.003(4) 0.006(3) 0.014(4)
C14C 0.033(4) 0.056(5) 0.022(3) -0.005(3) 0.006(3) 0.014(3)

loop_
_atom_type_symbol
_atom_type_description
_atom_type_scat_dispersion_real
_atom_type_scat_dispersion_imag
_atom_type_scat_source
C C 0.0033 0.0016 'International Tables Vol C Tables 4.2.6.8 and 6.1.1.4'
H H 0.0000 0.0000 'International Tables Vol C Tables 4.2.6.8 and 6.1.1.4'
N N 0.0061 0.0033 'International Tables Vol C Tables 4.2.6.8 and 6.1.1.4'
O O 0.0106 0.0060 'International Tables Vol C Tables 4.2.6.8 and 6.1.1.4'
Cl Cl 0.1484 0.1585 'International Tables Vol C Tables 4.2.6.8 and 6.1.1.4'
Pt Pt -1.7033 8.3905 'International Tables Vol C Tables 4.2.6.8 and 6.1.1.4'

loop_
_geom_angle_atom_site_label_1
_geom_angle_atom_site_label_2
_geom_angle_atom_site_label_3
_geom_angle
_geom_angle_site_symmetry_1
_geom_angle_site_symmetry_3
_geom_angle_publ_flag
N2 Pt1 N1 89.37(19) . . yes
N2 Pt1 Cl2 176.75(15) . . ?
N1 Pt1 Cl2 87.46(14) . . ?
N2 Pt1 Cl1 87.46(14) . . ?
N1 Pt1 Cl1 176.64(15) . . ?
Cl2 Pt1 Cl1 95.72(5) . . yes
H99A O99 H99B 113.8 . . ?
C1 N1 Pt1 128.7(4) . . ?
C1 N1 H1N 113.2 . . ?
Pt1 N1 H1N 118.1 . . ?
C2 N2 Pt1 128.7(4) . . ?
C2 N2 H2N 115.7 . . ?
Pt1 N2 H2N 115.5 . . ?
C2 N3 C1 127.8(5) . . yes
C2 N3 H3N 113.6 . . ?
C1 N3 H3N 118.5 . . ?
N1 C1 N3 121.8(5) . . ?
N1 C1 C3 121.3(5) . . ?
N3 C1 C3 116.9(5) . . ?
N2 C2 N3 122.8(5) . . ?
N2 C2 C9 120.3(5) . . ?
N3 C2 C9 116.8(5) . . ?
C4 C3 C8 119.8(5) . . ?
C4 C3 C1 121.0(5) . . ?
C8 C3 C1 119.1(5) . . ?
C3 C4 C5 119.8(6) . . ?
C3 C4 H4 120.1 . . ?
C5 C4 H4 120.1 . . ?
C6 C5 C4 119.8(6) . . ?
C6 C5 H5 120.1 . . ?
C4 C5 H5 120.1 . . ?
C5 C6 C7 121.7(6) . . ?
C5 C6 H6 119.2 . . ?
C7 C6 H6 119.2 . . ?
C8 C7 C6 118.6(6) . . ?
C8 C7 H7 120.7 . . ?
C6 C7 H7 120.7 . . ?
C7 C8 C3 120.4(6) . . ?
C7 C8 H8 119.8 . . ?
C3 C8 H8 119.8 . . ?
C14 C9 C10 120.5(6) . . ?
C14 C9 C2 119.6(5) . . ?
C10 C9 C2 119.8(5) . . ?
C11 C10 C9 119.5(6) . . ?
C11 C10 H10 120.3 . . ?
C9 C10 H10 120.3 . . ?
C10 C11 C12 120.5(6) . . ?
C10 C11 H11 119.8 . . ?
C12 C11 H11 119.8 . . ?
C11 C12 C13 119.8(6) . . ?
C11 C12 H12 120.1 . . ?
C13 C12 H12 120.1 . . ?
C14 C13 C12 119.9(6) . . ?
C14 C13 H13 120.1 . . ?
C12 C13 H13 120.1 . . ?
C9 C14 C13 119.8(6) . . ?
C9 C14 H14 120.1 . . ?
C13 C14 H14 120.1 . . ?
C98 C96 H96A 109.5 . . ?
C98 C96 H96B 109.5 . . ?
H96A C96 H96B 109.5 . . ?
C98 C96 H96C 109.5 . . ?
H96A C96 H96C 109.5 . . ?
H96B C96 H96C 109.5 . . ?
C98 C97 H97A 109.5 . . ?
C98 C97 H97B 109.5 . . ?
H97A C97 H97B 109.5 . . ?
C98 C97 H97C 109.5 . . ?
H97A C97 H97C 109.5 . . ?
H97B C97 H97C 109.5 . . ?
O98 C98 C96 126.1(10) . . ?
O98 C98 C97 115.0(13) . . ?
C96 C98 C97 116.9(12) . . ?
N2B Pt1B N1B 89.36(19) . . yes
N2B Pt1B Cl2B 177.58(14) . . ?
N1B Pt1B Cl2B 89.11(14) . . ?
N2B Pt1B Cl1B 89.05(14) . . ?
N1B Pt1B Cl1B 176.94(14) . . ?
Cl2B Pt1B Cl1B 92.56(5) . . yes
C1B N1B Pt1B 128.7(4) . . ?
C1B N1B H1M 111.5 . . ?
Pt1B N1B H1M 119.1 . . ?
C2B N2B Pt1B 128.6(4) . . ?
C2B N2B H2M 103.6 . . ?
Pt1B N2B H2M 124.4 . . ?
C2B N3B C1B 127.9(5) . . yes
C2B N3B H3M 116.6 . . ?
C1B N3B H3M 115.3 . . ?
N1B C1B N3B 122.6(5) . . ?
N1B C1B C3B 119.0(5) . . ?
N3B C1B C3B 118.3(5) . . ?
N2B C2B N3B 122.9(5) . . ?
N2B C2B C9B 120.1(5) . . ?
N3B C2B C9B 117.0(5) . . ?
C4B C3B C8B 119.4(5) . . ?
C4B C3B C1B 122.3(5) . . ?
C8B C3B C1B 118.1(5) . . ?
C3B C4B C5B 119.7(6) . . ?
C3B C4B H4B 120.1 . . ?
C5B C4B H4B 120.1 . . ?
C6B C5B C4B 120.5(5) . . ?
C6B C5B H5B 119.8 . . ?
C4B C5B H5B 119.8 . . ?
C5B C6B C7B 119.8(5) . . ?
C5B C6B H6B 120.1 . . ?
C7B C6B H6B 120.1 . . ?
C8B C7B C6B 120.3(6) . . ?
C8B C7B H7B 119.9 . . ?
C6B C7B H7B 119.9 . . ?
C7B C8B C3B 120.2(5) . . ?
C7B C8B H8B 119.9 . . ?
C3B C8B H8B 119.9 . . ?
C10B C9B C14B 120.6(5) . . ?
C10B C9B C2B 118.9(5) . . ?
C14B C9B C2B 120.4(5) . . ?
C9B C10B C11B 120.0(6) . . ?
C9B C10B H10B 120.0 . . ?
C11B C10B H10B 120.0 . . ?
C12B C11B C10B 119.7(6) . . ?
C12B C11B H11B 120.2 . . ?
C10B C11B H11B 120.2 . . ?
C11B C12B C13B 120.3(6) . . ?
C11B C12B H12B 119.9 . . ?
C13B C12B H12B 119.9 . . ?
C14B C13B C12B 120.0(6) . . ?
C14B C13B H13B 120.0 . . ?
C12B C13B H13B 120.0 . . ?
C13B C14B C9B 119.4(6) . . ?
C13B C14B H14B 120.3 . . ?
C9B C14B H14B 120.3 . . ?
N1C Pt1C N2C 89.5(2) . . yes
N1C Pt1C Cl2C 88.17(14) . . ?
N2C Pt1C Cl2C 176.94(17) . . ?
N1C Pt1C Cl1C 177.23(15) . . ?
N2C Pt1C Cl1C 87.87(15) . . ?
Cl2C Pt1C Cl1C 94.51(5) . . yes
C1C N1C Pt1C 129.8(4) . . ?
C1C N1C H1O 113.9 . . ?
Pt1C N1C H1O 115.1 . . ?
C2C N2C Pt1C 127.8(5) . . ?
C2C N2C H2O 110.0 . . ?
Pt1C N2C H2O 122.0 . . ?
C2C N3C C1C 128.0(5) . . yes
C2C N3C H3O 126.4 . . ?
C1C N3C H3O 105.6 . . ?
N1C C1C N3C 121.5(5) . . ?
N1C C1C C3C 121.3(5) . . ?
N3C C1C C3C 117.3(5) . . ?
N2C C2C N3C 123.0(5) . . ?
N2C C2C C9C 121.0(6) . . ?
N3C C2C C9C 115.9(5) . . ?
C8C C3C C4C 119.6(6) . . ?
C8C C3C C1C 119.7(5) . . ?
C4C C3C C1C 120.7(6) . . ?
C5C C4C C3C 120.4(6) . . ?
C5C C4C H4C 119.8 . . ?
C3C C4C H4C 119.8 . . ?
C4C C5C C6C 120.0(6) . . ?
C4C C5C H5C 120.0 . . ?
C6C C5C H5C 120.0 . . ?
C7C C6C C5C 119.6(6) . . ?
C7C C6C H6C 120.2 . . ?
C5C C6C H6C 120.2 . . ?
C6C C7C C8C 120.5(6) . . ?
C6C C7C H7C 119.8 . . ?
C8C C7C H7C 119.8 . . ?
C7C C8C C3C 119.9(6) . . ?
C7C C8C H8C 120.1 . . ?
C3C C8C H8C 120.1 . . ?
C10C C9C C14C 120.4(6) . . ?
C10C C9C C2C 120.9(6) . . ?
C14C C9C C2C 118.7(6) . . ?
C9C C10C C11C 119.8(7) . . ?
C9C C10C H10C 120.1 . . ?
C11C C10C H10C 120.1 . . ?
C12C C11C C10C 120.5(7) . . ?
C12C C11C H11C 119.7 . . ?
C10C C11C H11C 119.7 . . ?
C11C C12C C13C 119.8(7) . . ?
C11C C12C H12C 120.1 . . ?
C13C C12C H12C 120.1 . . ?
C12C C13C C14C 120.2(6) . . ?
C12C C13C H13C 119.9 . . ?
C14C C13C H13C 119.9 . . ?
C13C C14C C9C 119.3(6) . . ?
C13C C14C H14C 120.4 . . ?
C9C C14C H14C 120.4 . . ?

loop_
_geom_bond_atom_site_label_1
_geom_bond_atom_site_label_2
_geom_bond_distance
_geom_bond_site_symmetry_2
_geom_bond_publ_flag
Pt1 N2 1.960(5) . yes
Pt1 N1 1.965(5) . yes
Pt1 Cl2 2.3121(14) . yes
Pt1 Cl1 2.3167(14) . yes
O98 C98 1.162(12) . ?
O99 H99A 0.9294 . ?
O99 H99B 0.9925 . ?
N1 C1 1.289(7) . yes
N1 H1N 0.9386 . ?
N2 C2 1.286(7) . ?
N2 H2N 0.9092 . ?
N3 C2 1.366(7) . yes
N3 C1 1.391(7) . yes
N3 H3N 0.8640 . ?
C1 C3 1.482(8) . yes
C2 C9 1.494(8) . yes
C3 C4 1.383(8) . ?
C3 C8 1.401(9) . ?
C4 C5 1.402(8) . ?
C4 H4 0.9500 . ?
C5 C6 1.365(10) . ?
C5 H5 0.9500 . ?
C6 C7 1.393(9) . ?
C6 H6 0.9500 . ?
C7 C8 1.392(9) . ?
C7 H7 0.9500 . ?
C8 H8 0.9500 . ?
C9 C14 1.380(8) . ?
C9 C10 1.392(8) . ?
C10 C11 1.381(9) . ?
C10 H10 0.9500 . ?
C11 C12 1.383(9) . ?
C11 H11 0.9500 . ?
C12 C13 1.395(9) . ?
C12 H12 0.9500 . ?
C13 C14 1.387(9) . ?
C13 H13 0.9500 . ?
C14 H14 0.9500 . ?
C96 C98 1.48(2) . ?
C96 H96A 0.9800 . ?
C96 H96B 0.9800 . ?
C96 H96C 0.9800 . ?
C97 C98 1.490(16) . ?
C97 H97A 0.9800 . ?
C97 H97B 0.9800 . ?
C97 H97C 0.9800 . ?
Pt1B N2B 1.970(5) . yes
Pt1B N1B 1.975(4) . yes
Pt1B Cl2B 2.3146(14) . yes
Pt1B Cl1B 2.3174(13) . yes
N1B C1B 1.297(7) . yes
N1B H1M 1.0321 . ?
N2B C2B 1.298(7) . yes
N2B H2M 0.9803 . ?
N3B C2B 1.374(7) . yes
N3B C1B 1.378(7) . yes
N3B H3M 0.8248 . ?
C1B C3B 1.478(7) . yes
C2B C9B 1.497(8) . yes
C3B C4B 1.383(8) . ?
C3B C8B 1.407(8) . ?
C4B C5B 1.399(8) . ?
C4B H4B 0.9500 . ?
C5B C6B 1.377(9) . ?
C5B H5B 0.9500 . ?
C6B C7B 1.392(8) . ?
C6B H6B 0.9500 . ?
C7B C8B 1.373(8) . ?
C7B H7B 0.9500 . ?
C8B H8B 0.9500 . ?
C9B C10B 1.378(8) . ?
C9B C14B 1.389(8) . ?
C10B C11B 1.387(9) . ?
C10B H10B 0.9500 . ?
C11B C12B 1.385(9) . ?
C11B H11B 0.9500 . ?
C12B C13B 1.387(9) . ?
C12B H12B 0.9500 . ?
C13B C14B 1.385(8) . ?
C13B H13B 0.9500 . ?
C14B H14B 0.9500 . ?
Pt1C N1C 1.959(5) . yes
Pt1C N2C 1.968(5) . yes
Pt1C Cl2C 2.3071(14) . yes
Pt1C Cl1C 2.3144(15) . yes
N1C C1C 1.281(7) . yes
N1C H1O 0.8295 . ?
N2C C2C 1.291(7) . yes
N2C H2O 0.9982 . ?
N3C C2C 1.376(8) . yes
N3C C1C 1.386(7) . yes
N3C H3O 0.9232 . ?
C1C C3C 1.494(8) . ?
C2C C9C 1.483(8) . ?
C3C C8C 1.391(9) . ?
C3C C4C 1.397(8) . ?
C4C C5C 1.370(9) . ?
C4C H4C 0.9500 . ?
C5C C6C 1.401(10) . ?
C5C H5C 0.9500 . ?
C6C C7C 1.381(9) . ?
C6C H6C 0.9500 . ?
C7C C8C 1.385(9) . ?
C7C H7C 0.9500 . ?
C8C H8C 0.9500 . ?
C9C C10C 1.362(9) . ?
C9C C14C 1.394(9) . ?
C10C C11C 1.385(10) . ?
C10C H10C 0.9500 . ?
C11C C12C 1.368(11) . ?
C11C H11C 0.9500 . ?
C12C C13C 1.380(10) . ?
C12C H12C 0.9500 . ?
C13C C14C 1.380(9) . ?
C13C H13C 0.9500 . ?
C14C H14C 0.9500 . ?

loop_
_geom_hbond_atom_site_label_D
_geom_hbond_atom_site_label_H
_geom_hbond_atom_site_label_A
_geom_hbond_distance_DH
_geom_hbond_distance_HA
_geom_hbond_distance_DA
_geom_hbond_angle_DHA
_geom_hbond_site_symmetry_A
_geom_hbond_publ_flag
O99 H99B O99 0.99 2.03 2.95(3) 152.3 3_665 yes
N1 H1N Cl2B 0.94 2.71 3.433(5) 134.8 4_566 yes
N3 H3N Cl1 0.86 2.41 3.262(5) 168.4 4_565 yes
N1B H1M Cl2 1.03 2.56 3.408(5) 139.0 4_565 yes
N2B H2M Cl2C 0.98 2.35 3.222(5) 148.4 4_565 yes
N3B H3M Cl2B 0.82 2.82 3.566(5) 151.3 4_566 yes
N3B H3M Cl1B 0.82 2.98 3.636(5) 138.1 4_566 yes
N1C H1O Cl1B 0.83 2.90 3.344(5) 116.0 4_566 yes
N2C H2O O98 1.00 2.72 3.502(9) 135.5 2_645 yes
N3C H3O Cl1C 0.92 2.42 3.301(5) 159.9 4_565 yes
